data_7242148
loop_
_publ_author_name
'Ren, Lu'
'Liang, Lusheng'
'Zhang, Zhuangzhuang'
'Zhang, Zilong'
'Xiong, Qiu'
'Zhao, Nan'
'Yu, Yaming'
'Scopelliti, Rosario'
'Gao, Peng'

_publ_section_title
;
 The roles of fused-ring organic semiconductor treatment on SnO2 in
 enhancing perovskite solar cell performance
;
_journal_issue 7
_journal_name_full 'RSC Advances'
_journal_page_first 3792
_journal_page_last 3800
_journal_paper_doi 10.1039/D1RA00090J
_journal_volume 11
_journal_year 2021
_chemical_formula_sum 'C92 H86 Cl4 N4 O2 S2'
_chemical_formula_weight 1485.56
_space_group_crystal_system triclinic
_space_group_IT_number 2
_space_group_name_Hall '-P 1'
_space_group_name_H-M_alt 'P -1'
_atom_sites_solution_hydrogens mixed
_audit_creation_method SHELXL-2018/3
_audit_update_record
;
2020-10-12 deposited with the CCDC.	2021-01-08 downloaded from the CCDC.
;
_cell_angle_alpha 70.006(2)
_cell_angle_beta 82.420(3)
_cell_angle_gamma 76.769(2)
_cell_formula_units_Z 1
_cell_length_a 11.2204(6)
_cell_length_b 13.2100(6)
_cell_length_c 14.2241(7)
_cell_measurement_temperature 200(2)
_cell_volume 1925.33(17)
_computing_structure_refinement 'SHELXL-2018/3 (Sheldrick, 2018)'
_computing_structure_solution 'SHELXT 2014/5 (Sheldrick, 2014)'
_diffrn_ambient_temperature 200(2)
_diffrn_measured_fraction_theta_full 0.999
_diffrn_measured_fraction_theta_max 0.995
_diffrn_radiation_type MoK\a
_diffrn_radiation_wavelength 0.71073
_diffrn_reflns_av_R_equivalents 0.1556
_diffrn_reflns_av_unetI/netI 0.0823
_diffrn_reflns_Laue_measured_fraction_full 0.999
_diffrn_reflns_Laue_measured_fraction_max 0.995
_diffrn_reflns_limit_h_max 14
_diffrn_reflns_limit_h_min -14
_diffrn_reflns_limit_k_max 16
_diffrn_reflns_limit_k_min -16
_diffrn_reflns_limit_l_max 18
_diffrn_reflns_limit_l_min -18
_diffrn_reflns_number 72288
_diffrn_reflns_point_group_measured_fraction_full 0.999
_diffrn_reflns_point_group_measured_fraction_max 0.995
_diffrn_reflns_theta_full 25.242
_diffrn_reflns_theta_max 27.238
_diffrn_reflns_theta_min 2.249
_exptl_absorpt_coefficient_mu 0.261
_exptl_crystal_density_diffrn 1.281
_exptl_crystal_F_000 782
_refine_diff_density_max 0.520
_refine_diff_density_min -0.533
_refine_diff_density_rms 0.074
_refine_ls_extinction_coef 0.0055(13)
_refine_ls_extinction_expression Fc^*^=kFc[1+0.001xFc^2^\l^3^/sin(2\q)]^-1/4^
_refine_ls_extinction_method 'SHELXL-2018/3 (Sheldrick 2018)'
_refine_ls_goodness_of_fit_ref 1.035
_refine_ls_hydrogen_treatment mixed
_refine_ls_matrix_type full
_refine_ls_number_parameters 630
_refine_ls_number_reflns 8571
_refine_ls_number_restraints 578
_refine_ls_restrained_S_all 1.088
_refine_ls_R_factor_all 0.1458
_refine_ls_R_factor_gt 0.0631
_refine_ls_shift/su_max 0.001
_refine_ls_shift/su_mean 0.000
_refine_ls_structure_factor_coef Fsqd
_refine_ls_weighting_details 'w=1/[\s^2^(Fo^2^)+(0.0736P)^2^+2.3502P] where P=(Fo^2^+2Fc^2^)/3'
_refine_ls_weighting_scheme calc
_refine_ls_wR_factor_gt 0.1457
_refine_ls_wR_factor_ref 0.2026
_reflns_Friedel_coverage 0.000
_reflns_number_gt 4677
_reflns_number_total 8571
_reflns_threshold_expression 'I > 2\s(I)'
_cod_data_source_file d1ra00090j2.cif
_cod_data_source_block mo_idtphc6_0m_a
_cod_database_code 7242148
_shelx_shelxl_version_number 2018/3
_shelx_space_group_comment
;
The symmetry employed for this shelxl refinement is uniquely defined
by the following loop, which should always be used as a source of
symmetry information in preference to the above space-group names.
They are only intended as comments.
;

loop_
_space_group_symop_operation_xyz
'x, y, z'
'-x, -y, -z'

loop_
_atom_site_label
_atom_site_type_symbol
_atom_site_fract_x
_atom_site_fract_y
_atom_site_fract_z
_atom_site_U_iso_or_equiv
_atom_site_adp_type
_atom_site_occupancy
_atom_site_site_symmetry_order
_atom_site_calc_flag
_atom_site_refinement_flags_posn
_atom_site_refinement_flags_adp
_atom_site_refinement_flags_occupancy
_atom_site_disorder_assembly
_atom_site_disorder_group
Cl1 Cl 0.93900(15) 0.80389(11) 0.63859(11) 0.0891(5) Uani 1 1 d . . . . .
Cl2 Cl 0.84292(13) 0.97907(10) 0.46265(10) 0.0701(4) Uani 1 1 d . . . . .
C51 C 0.8385(6) 0.9291(4) 0.5928(4) 0.0859(19) Uani 1 1 d . . . . .
H51A H 0.753941 0.919844 0.618735 0.103 Uiso 1 1 calc R U . . .
H51B H 0.859524 0.983599 0.617966 0.103 Uiso 1 1 calc R U . . .
S1 S 0.41381(9) 0.76936(7) 0.77933(6) 0.0314(2) Uani 1 1 d . . . . .
O1 O 0.3580(3) 0.7019(2) 0.97251(19) 0.0495(7) Uani 1 1 d . . . . .
N1 N 0.4130(4) 0.2821(3) 0.8533(3) 0.0711(13) Uani 1 1 d . . . . .
N2 N 0.3142(4) 0.1464(3) 1.1633(3) 0.0624(11) Uani 1 1 d . . . . .
C1 C 0.4797(3) 0.7851(2) 0.4940(2) 0.0277(7) Uani 1 1 d . . . . .
C2 C 0.4934(3) 0.9009(2) 0.4877(2) 0.0272(7) Uani 1 1 d . . . . .
C3 C 0.4754(3) 0.9152(2) 0.5826(2) 0.0248(7) Uani 1 1 d . . . . .
C4 C 0.4477(3) 0.8137(2) 0.6543(2) 0.0268(7) Uani 1 1 d . . . . .
C5 C 0.4500(3) 0.7377(2) 0.6069(2) 0.0269(7) Uani 1 1 d . . . . .
C6 C 0.4821(3) 1.0136(2) 0.5963(2) 0.0263(7) Uani 1 1 d . . . . .
H6 H 0.472(3) 1.023(3) 0.661(3) 0.038(10) Uiso 1 1 d . . . . .
C7 C 0.4263(3) 0.6383(3) 0.6755(2) 0.0289(7) Uani 1 1 d . . . . .
H7 H 0.424(3) 0.575(3) 0.662(3) 0.044(11) Uiso 1 1 d . . . . .
C8 C 0.4032(3) 0.6413(3) 0.7740(2) 0.0283(7) Uani 1 1 d . . . . .
C9 C 0.3797(3) 0.5463(3) 0.8545(3) 0.0308(7) Uani 1 1 d . . . . .
H9 H 0.379(3) 0.484(3) 0.828(2) 0.029(9) Uiso 1 1 d . . . . .
C10 C 0.3561(3) 0.5261(3) 0.9554(2) 0.0297(7) Uani 1 1 d . . . . .
C11 C 0.3357(3) 0.4221(3) 1.0317(2) 0.0315(8) Uani 1 1 d . . . . .
C12 C 0.3049(3) 0.4438(3) 1.1287(3) 0.0336(8) Uani 1 1 d . . . . .
C13 C 0.2727(4) 0.3783(3) 1.2249(3) 0.0411(9) Uani 1 1 d . . . . .
H13 H 0.264(4) 0.304(3) 1.235(3) 0.044(11) Uiso 1 1 d . . . . .
C14 C 0.2531(4) 0.4230(4) 1.3016(3) 0.0474(10) Uani 1 1 d . . . . .
H14 H 0.229(4) 0.374(3) 1.369(3) 0.053(12) Uiso 1 1 d . . . . .
C15 C 0.2653(4) 0.5289(4) 1.2874(3) 0.0465(10) Uani 1 1 d . . . . .
H15 H 0.253(4) 0.556(3) 1.343(3) 0.052(12) Uiso 1 1 d . . . . .
C16 C 0.2962(4) 0.5954(4) 1.1925(3) 0.0439(9) Uani 1 1 d . . . . .
H16 H 0.309(4) 0.665(4) 1.179(3) 0.053(12) Uiso 1 1 d . . . . .
C17 C 0.3139(3) 0.5517(3) 1.1149(3) 0.0348(8) Uani 1 1 d . . . . .
C18 C 0.3451(3) 0.6068(3) 1.0087(3) 0.0355(8) Uani 1 1 d . . . . .
C19 C 0.3472(4) 0.3222(3) 1.0197(3) 0.0374(8) Uani 1 1 d . . . . .
C20 C 0.3842(4) 0.3015(3) 0.9264(3) 0.0463(10) Uani 1 1 d . . . . .
C21 C 0.3287(4) 0.2253(3) 1.1009(3) 0.0445(10) Uani 1 1 d . . . . .
C22 C 0.5977(3) 0.7148(3) 0.4640(2) 0.0280(7) Uani 1 1 d . . . . .
C23 C 0.5934(4) 0.6104(3) 0.4640(3) 0.0351(8) Uani 1 1 d . . . . .
H23 H 0.512(3) 0.589(3) 0.481(3) 0.035(10) Uiso 1 1 d . . . . .
C24 C 0.6972(4) 0.5413(3) 0.4420(3) 0.0372(8) Uani 1 1 d . . . . .
H24 H 0.698(4) 0.472(4) 0.442(3) 0.062(13) Uiso 1 1 d . . . . .
C25 C 0.8107(3) 0.5736(3) 0.4173(3) 0.0349(8) Uani 1 1 d . . . . .
C26 C 0.8138(4) 0.6778(3) 0.4167(3) 0.0378(8) Uani 1 1 d . . . . .
H26 H 0.891(4) 0.705(3) 0.398(3) 0.043(11) Uiso 1 1 d . . . . .
C27 C 0.7101(3) 0.7480(3) 0.4400(3) 0.0334(8) Uani 1 1 d . . . . .
H27 H 0.720(3) 0.819(3) 0.441(3) 0.042(11) Uiso 1 1 d . . . . .
C28 C 0.9214(4) 0.4983(3) 0.3894(3) 0.0435(9) Uani 1 1 d . . . . .
H28A H 0.996(4) 0.521(3) 0.393(3) 0.050(12) Uiso 1 1 d . . . . .
H28B H 0.926(4) 0.421(4) 0.435(3) 0.058(13) Uiso 1 1 d . . . . .
C29 C 0.9219(4) 0.4968(4) 0.2821(3) 0.0468(10) Uani 1 1 d . . . . .
H29A H 0.844(4) 0.474(3) 0.275(3) 0.058(13) Uiso 1 1 d . . . . .
H29B H 0.989(4) 0.438(4) 0.274(3) 0.056(12) Uiso 1 1 d . . . . .
C30 C 0.9365(5) 0.6055(4) 0.2028(3) 0.0518(11) Uani 1 1 d . . . . .
H30A H 0.858(5) 0.663(4) 0.209(3) 0.072(15) Uiso 1 1 d . . . . .
H30B H 1.006(5) 0.635(4) 0.214(4) 0.073(15) Uiso 1 1 d . . . . .
C31 C 0.9614(5) 0.5997(4) 0.0968(3) 0.0588(12) Uani 1 1 d . . . . .
H31A H 1.035(5) 0.537(4) 0.098(3) 0.068(14) Uiso 1 1 d . . . . .
H31B H 0.894(5) 0.574(4) 0.079(4) 0.075(16) Uiso 1 1 d . . . . .
C32 C 0.9817(7) 0.7066(5) 0.0189(4) 0.0728(15) Uani 1 1 d . . . . .
H32A H 1.048(5) 0.738(4) 0.036(4) 0.071(16) Uiso 1 1 d . . . . .
H32B H 0.900(5) 0.758(4) 0.021(4) 0.076(16) Uiso 1 1 d . . . . .
C33 C 1.0140(7) 0.6979(7) -0.0858(4) 0.0822(18) Uani 1 1 d . . . . .
H33A H 1.032(6) 0.764(5) -0.133(5) 0.10(2) Uiso 1 1 d . . . . .
H33B H 1.090(7) 0.636(6) -0.086(5) 0.12(2) Uiso 1 1 d . . . . .
H33C H 0.948(7) 0.671(5) -0.108(5) 0.12(3) Uiso 1 1 d . . . . .
C34 C 0.3758(3) 0.7944(2) 0.4300(2) 0.0281(7) Uani 1 1 d . . . . .
C35 C 0.3977(4) 0.8214(3) 0.3265(3) 0.0347(8) Uani 1 1 d . . . . .
H35 H 0.481(4) 0.830(3) 0.297(3) 0.037(10) Uiso 1 1 d . . . . .
C36 C 0.3048(4) 0.8383(3) 0.2645(3) 0.0402(9) Uani 1 1 d . . . . .
H36 H 0.322(3) 0.860(3) 0.196(3) 0.038(10) Uiso 1 1 d . . . . .
C37 C 0.1861(4) 0.8268(3) 0.3037(3) 0.0389(8) Uani 1 1 d . . . . .
C38 C 0.1646(4) 0.7976(3) 0.4074(3) 0.0393(9) Uani 1 1 d . . . . .
H38 H 0.081(4) 0.785(3) 0.436(3) 0.050(12) Uiso 1 1 d . . . . .
C39 C 0.2576(3) 0.7824(3) 0.4696(3) 0.0332(8) Uani 1 1 d . . . . .
H39 H 0.237(3) 0.765(3) 0.543(3) 0.032(9) Uiso 1 1 d . . . . .
C40 C 0.0856(4) 0.8488(4) 0.2346(3) 0.0600(12) Uani 1 1 d D U . . .
H40C H 0.121467 0.871436 0.165015 0.072 Uiso 0.327(6) 1 calc R U P A 2
H40D H 0.059978 0.778323 0.246472 0.072 Uiso 0.327(6) 1 calc R U P A 2
H40A H 0.022636 0.805029 0.270006 0.072 Uiso 0.673(6) 1 calc R U P A 1
H40B H 0.119932 0.825906 0.175621 0.072 Uiso 0.673(6) 1 calc R U P A 1
C41 C 0.0232(7) 0.9768(5) 0.1983(5) 0.0606(19) Uani 0.673(6) 1 d D U P A 1
H41A H -0.009807 0.998604 0.258092 0.073 Uiso 0.673(6) 1 calc R U P A 1
H41B H 0.087486 1.019494 0.164273 0.073 Uiso 0.673(6) 1 calc R U P A 1
C42 C -0.0821(7) 1.0088(6) 0.1260(6) 0.088(2) Uani 0.673(6) 1 d D U P A 1
H42A H -0.104151 1.089904 0.098595 0.106 Uiso 0.673(6) 1 calc R U P A 1
H42B H -0.051259 0.981111 0.069007 0.106 Uiso 0.673(6) 1 calc R U P A 1
C43 C -0.1966(8) 0.9652(9) 0.1735(7) 0.095(3) Uani 0.673(6) 1 d D U P A 1
H43A H -0.214536 0.983197 0.236627 0.114 Uiso 0.673(6) 1 calc R U P A 1
H43B H -0.171169 0.884191 0.193606 0.114 Uiso 0.673(6) 1 calc R U P A 1
C44 C -0.3232(7) 0.9921(7) 0.1274(5) 0.072(2) Uani 0.673(6) 1 d D U P A 1
H44A H -0.369436 0.933416 0.164234 0.086 Uiso 0.673(6) 1 calc R U P A 1
H44B H -0.371170 1.062093 0.134948 0.086 Uiso 0.673(6) 1 calc R U P A 1
C45 C -0.3078(10) 1.0017(10) 0.0185(6) 0.103(3) Uani 0.673(6) 1 d D U P A 1
H45A H -0.260112 1.058452 -0.017687 0.154 Uiso 0.673(6) 1 calc R U P A 1
H45B H -0.388654 1.021876 -0.009150 0.154 Uiso 0.673(6) 1 calc R U P A 1
H45C H -0.264696 0.931135 0.011299 0.154 Uiso 0.673(6) 1 calc R U P A 1
C46 C -0.0234(10) 0.9293(12) 0.2405(12) 0.068(3) Uani 0.327(6) 1 d D U P A 2
H46A H -0.006478 1.004643 0.212966 0.082 Uiso 0.327(6) 1 calc R U P A 2
H46B H -0.057157 0.916341 0.310603 0.082 Uiso 0.327(6) 1 calc R U P A 2
C47 C -0.1116(13) 0.9118(10) 0.1763(11) 0.062(3) Uani 0.327(6) 1 d D U P A 2
H47A H -0.069190 0.904708 0.112601 0.074 Uiso 0.327(6) 1 calc R U P A 2
H47B H -0.144801 0.844641 0.212629 0.074 Uiso 0.327(6) 1 calc R U P A 2
C48 C -0.2146(14) 1.0141(12) 0.1563(13) 0.084(4) Uani 0.327(6) 1 d D U P A 2
H48A H -0.182289 1.080265 0.149260 0.101 Uiso 0.327(6) 1 calc R U P A 2
H48B H -0.279357 1.004962 0.211274 0.101 Uiso 0.327(6) 1 calc R U P A 2
C49 C -0.2655(12) 1.0234(11) 0.0556(10) 0.063(3) Uani 0.327(6) 1 d D U P A 2
H49A H -0.268966 1.098014 0.006371 0.076 Uiso 0.327(6) 1 calc R U P A 2
H49B H -0.214918 0.968825 0.025811 0.076 Uiso 0.327(6) 1 calc R U P A 2
C50 C -0.3955(13) 0.9989(15) 0.0896(15) 0.082(5) Uani 0.327(6) 1 d D U P A 2
H50A H -0.390365 0.919226 0.117308 0.123 Uiso 0.327(6) 1 calc R U P A 2
H50B H -0.447115 1.029194 0.032091 0.123 Uiso 0.327(6) 1 calc R U P A 2
H50C H -0.431425 1.032645 0.141095 0.123 Uiso 0.327(6) 1 calc R U P A 2

loop_
_atom_site_aniso_label
_atom_site_aniso_U_11
_atom_site_aniso_U_22
_atom_site_aniso_U_33
_atom_site_aniso_U_23
_atom_site_aniso_U_13
_atom_site_aniso_U_12
Cl1 0.0962(11) 0.0595(8) 0.0808(10) 0.0006(7) 0.0212(8) -0.0061(7)
Cl2 0.0717(9) 0.0631(7) 0.0802(9) -0.0271(7) -0.0170(7) -0.0090(6)
C51 0.098(5) 0.059(3) 0.077(4) -0.017(3) 0.024(3) 0.006(3)
S1 0.0451(6) 0.0244(4) 0.0244(4) -0.0067(3) 0.0014(4) -0.0101(4)
O1 0.079(2) 0.0328(14) 0.0363(15) -0.0108(11) 0.0087(14) -0.0180(13)
N1 0.114(4) 0.046(2) 0.057(2) -0.0243(19) 0.019(2) -0.026(2)
N2 0.084(3) 0.0391(19) 0.056(2) 0.0003(17) 0.004(2) -0.0242(19)
C1 0.0379(19) 0.0229(15) 0.0239(16) -0.0077(13) -0.0001(14) -0.0096(13)
C2 0.0339(19) 0.0225(15) 0.0266(16) -0.0090(13) -0.0010(14) -0.0068(13)
C3 0.0279(18) 0.0209(14) 0.0249(16) -0.0067(12) 0.0003(13) -0.0054(12)
C4 0.0339(19) 0.0201(15) 0.0248(16) -0.0054(12) -0.0004(14) -0.0057(13)
C5 0.0327(19) 0.0226(15) 0.0248(16) -0.0062(12) -0.0018(13) -0.0064(13)
C6 0.036(2) 0.0228(15) 0.0215(16) -0.0067(13) -0.0001(14) -0.0101(13)
C7 0.038(2) 0.0239(16) 0.0252(16) -0.0068(13) -0.0005(14) -0.0100(14)
C8 0.0352(19) 0.0246(16) 0.0243(16) -0.0053(13) -0.0030(14) -0.0077(14)
C9 0.035(2) 0.0273(17) 0.0288(17) -0.0077(14) -0.0003(14) -0.0076(14)
C10 0.0321(19) 0.0286(16) 0.0254(16) -0.0048(13) 0.0004(14) -0.0069(14)
C11 0.0325(19) 0.0314(17) 0.0248(16) -0.0011(13) 0.0005(14) -0.0081(14)
C12 0.0305(19) 0.0348(18) 0.0281(17) -0.0030(14) -0.0007(14) -0.0035(15)
C13 0.038(2) 0.042(2) 0.0324(19) 0.0006(16) 0.0005(16) -0.0070(17)
C14 0.044(2) 0.058(2) 0.0267(19) -0.0028(18) 0.0010(17) -0.0022(19)
C15 0.049(3) 0.057(2) 0.0267(19) -0.0139(18) -0.0008(17) 0.0022(19)
C16 0.047(2) 0.046(2) 0.036(2) -0.0146(17) -0.0006(17) -0.0039(19)
C17 0.038(2) 0.0350(18) 0.0263(17) -0.0065(14) 0.0005(15) -0.0033(15)
C18 0.042(2) 0.0314(17) 0.0298(18) -0.0067(14) 0.0014(15) -0.0069(15)
C19 0.044(2) 0.0297(17) 0.0360(19) -0.0049(15) 0.0007(16) -0.0127(16)
C20 0.063(3) 0.0261(18) 0.047(2) -0.0078(16) 0.004(2) -0.0136(18)
C21 0.054(3) 0.0317(19) 0.044(2) -0.0062(16) -0.0008(19) -0.0126(17)
C22 0.0356(18) 0.0237(15) 0.0228(16) -0.0052(13) -0.0003(14) -0.0066(13)
C23 0.038(2) 0.0283(17) 0.040(2) -0.0117(15) -0.0018(16) -0.0095(15)
C24 0.044(2) 0.0280(18) 0.042(2) -0.0160(16) -0.0001(17) -0.0056(15)
C25 0.040(2) 0.0317(17) 0.0310(18) -0.0110(15) -0.0027(15) -0.0026(15)
C26 0.037(2) 0.0375(19) 0.037(2) -0.0104(16) 0.0049(16) -0.0084(16)
C27 0.042(2) 0.0274(17) 0.0323(18) -0.0096(15) 0.0012(15) -0.0111(15)
C28 0.040(2) 0.041(2) 0.045(2) -0.0138(18) -0.0024(18) 0.0005(18)
C29 0.044(3) 0.047(2) 0.053(2) -0.0273(19) -0.001(2) 0.001(2)
C30 0.055(3) 0.053(2) 0.046(2) -0.0210(19) -0.003(2) 0.000(2)
C31 0.054(3) 0.074(3) 0.045(2) -0.024(2) -0.006(2) 0.003(3)
C32 0.087(4) 0.075(3) 0.051(3) -0.022(2) -0.004(3) -0.002(3)
C33 0.086(5) 0.095(5) 0.049(3) -0.014(3) -0.003(3) 0.000(4)
C34 0.0363(19) 0.0205(15) 0.0283(16) -0.0085(13) -0.0008(14) -0.0067(13)
C35 0.041(2) 0.0363(19) 0.0286(17) -0.0107(15) 0.0010(15) -0.0132(16)
C36 0.053(2) 0.042(2) 0.0287(19) -0.0095(16) -0.0020(17) -0.0169(18)
C37 0.046(2) 0.0351(19) 0.0379(19) -0.0098(16) -0.0077(16) -0.0136(16)
C38 0.039(2) 0.038(2) 0.040(2) -0.0096(16) -0.0023(17) -0.0096(17)
C39 0.038(2) 0.0305(18) 0.0302(19) -0.0079(15) 0.0000(15) -0.0086(15)
C40 0.063(3) 0.076(3) 0.044(2) -0.009(2) -0.015(2) -0.030(2)
C41 0.071(5) 0.058(4) 0.047(4) -0.007(3) -0.019(3) -0.009(3)
C42 0.118(5) 0.050(4) 0.089(5) -0.006(4) -0.060(4) 0.004(4)
C43 0.114(6) 0.075(6) 0.099(6) -0.010(5) -0.066(5) -0.015(5)
C44 0.089(6) 0.063(4) 0.065(4) -0.025(4) -0.020(4) -0.003(4)
C45 0.117(9) 0.138(9) 0.065(5) -0.030(6) -0.026(5) -0.041(7)
C46 0.063(6) 0.081(7) 0.055(7) -0.006(6) -0.019(5) -0.019(5)
C47 0.077(7) 0.047(6) 0.061(7) -0.016(5) -0.028(6) -0.001(5)
C48 0.097(7) 0.056(8) 0.091(7) 0.001(7) -0.058(6) -0.008(6)
C49 0.084(8) 0.042(6) 0.065(7) -0.012(6) -0.028(6) -0.008(6)
C50 0.085(10) 0.070(10) 0.103(13) -0.038(9) -0.014(9) -0.019(8)

loop_
_atom_type_symbol
_atom_type_description
_atom_type_scat_dispersion_real
_atom_type_scat_dispersion_imag
_atom_type_scat_source
C C 0.0033 0.0016 'International Tables Vol C Tables 4.2.6.8 and 6.1.1.4'
H H 0.0000 0.0000 'International Tables Vol C Tables 4.2.6.8 and 6.1.1.4'
Cl Cl 0.1484 0.1585 'International Tables Vol C Tables 4.2.6.8 and 6.1.1.4'
N N 0.0061 0.0033 'International Tables Vol C Tables 4.2.6.8 and 6.1.1.4'
O O 0.0106 0.0060 'International Tables Vol C Tables 4.2.6.8 and 6.1.1.4'
S S 0.1246 0.1234 'International Tables Vol C Tables 4.2.6.8 and 6.1.1.4'

loop_
_geom_angle_atom_site_label_1
_geom_angle_atom_site_label_2
_geom_angle_atom_site_label_3
_geom_angle
_geom_angle_site_symmetry_1
_geom_angle_site_symmetry_3
_geom_angle_publ_flag
Cl2 C51 Cl1 112.7(3) . . ?
Cl2 C51 H51A 109.1 . . ?
Cl1 C51 H51A 109.1 . . ?
Cl2 C51 H51B 109.1 . . ?
Cl1 C51 H51B 109.1 . . ?
H51A C51 H51B 107.8 . . ?
C4 S1 C8 90.54(15) . . ?
C34 C1 C5 113.6(3) . . ?
C34 C1 C22 110.0(3) . . ?
C5 C1 C22 109.4(3) . . ?
C34 C1 C2 109.8(3) . . ?
C5 C1 C2 99.7(2) . . ?
C22 C1 C2 114.1(3) . . ?
C6 C2 C3 119.9(3) 2_676 . ?
C6 C2 C1 128.4(3) 2_676 . ?
C3 C2 C1 111.6(3) . . ?
C6 C3 C2 122.5(3) . . ?
C6 C3 C4 130.4(3) . . ?
C2 C3 C4 107.1(3) . . ?
C5 C4 C3 110.5(3) . . ?
C5 C4 S1 114.6(2) . . ?
C3 C4 S1 134.9(3) . . ?
C4 C5 C7 111.2(3) . . ?
C4 C5 C1 111.1(3) . . ?
C7 C5 C1 137.7(3) . . ?
C2 C6 C3 117.6(3) 2_676 . ?
C2 C6 H6 120(2) 2_676 . ?
C3 C6 H6 122(2) . . ?
C5 C7 C8 112.7(3) . . ?
C5 C7 H7 128(2) . . ?
C8 C7 H7 120(2) . . ?
C7 C8 C9 120.6(3) . . ?
C7 C8 S1 110.8(2) . . ?
C9 C8 S1 128.5(3) . . ?
C10 C9 C8 132.8(3) . . ?
C10 C9 H9 116.7(19) . . ?
C8 C9 H9 110.4(18) . . ?
C9 C10 C11 127.5(3) . . ?
C9 C10 C18 125.7(3) . . ?
C11 C10 C18 106.8(3) . . ?
C19 C11 C10 128.1(3) . . ?
C19 C11 C12 124.8(3) . . ?
C10 C11 C12 107.0(3) . . ?
C17 C12 C13 118.3(3) . . ?
C17 C12 C11 109.1(3) . . ?
C13 C12 C11 132.7(3) . . ?
C14 C13 C12 118.4(4) . . ?
C14 C13 H13 123(2) . . ?
C12 C13 H13 119(2) . . ?
C15 C14 C13 122.8(4) . . ?
C15 C14 H14 121(2) . . ?
C13 C14 H14 116(2) . . ?
C14 C15 C16 119.7(4) . . ?
C14 C15 H15 120(2) . . ?
C16 C15 H15 120(3) . . ?
C17 C16 C15 117.9(4) . . ?
C17 C16 H16 119(3) . . ?
C15 C16 H16 123(3) . . ?
C16 C17 C12 123.0(3) . . ?
C16 C17 C18 127.5(3) . . ?
C12 C17 C18 109.5(3) . . ?
O1 C18 C17 125.4(3) . . ?
O1 C18 C10 127.2(3) . . ?
C17 C18 C10 107.4(3) . . ?
C11 C19 C20 123.8(3) . . ?
C11 C19 C21 123.1(3) . . ?
C20 C19 C21 113.0(3) . . ?
N1 C20 C19 178.0(4) . . ?
N2 C21 C19 177.7(5) . . ?
C23 C22 C27 117.9(3) . . ?
C23 C22 C1 118.3(3) . . ?
C27 C22 C1 123.7(3) . . ?
C24 C23 C22 121.2(4) . . ?
C24 C23 H23 123(2) . . ?
C22 C23 H23 116(2) . . ?
C23 C24 C25 121.6(3) . . ?
C23 C24 H24 124(3) . . ?
C25 C24 H24 115(3) . . ?
C26 C25 C24 116.7(3) . . ?
C26 C25 C28 122.8(4) . . ?
C24 C25 C28 120.4(3) . . ?
C25 C26 C27 122.4(4) . . ?
C25 C26 H26 120(2) . . ?
C27 C26 H26 118(2) . . ?
C26 C27 C22 120.2(3) . . ?
C26 C27 H27 118(2) . . ?
C22 C27 H27 122(2) . . ?
C25 C28 C29 112.9(3) . . ?
C25 C28 H28A 111(2) . . ?
C29 C28 H28A 106(2) . . ?
C25 C28 H28B 111(2) . . ?
C29 C28 H28B 107(2) . . ?
H28A C28 H28B 108(3) . . ?
C30 C29 C28 113.3(4) . . ?
C30 C29 H29A 111(2) . . ?
C28 C29 H29A 109(2) . . ?
C30 C29 H29B 110(2) . . ?
C28 C29 H29B 107(3) . . ?
H29A C29 H29B 106(3) . . ?
C31 C30 C29 114.0(4) . . ?
C31 C30 H30A 112(3) . . ?
C29 C30 H30A 107(3) . . ?
C31 C30 H30B 105(3) . . ?
C29 C30 H30B 113(3) . . ?
H30A C30 H30B 105(4) . . ?
C32 C31 C30 113.8(4) . . ?
C32 C31 H31A 111(3) . . ?
C30 C31 H31A 107(3) . . ?
C32 C31 H31B 111(3) . . ?
C30 C31 H31B 110(3) . . ?
H31A C31 H31B 104(4) . . ?
C31 C32 C33 113.3(5) . . ?
C31 C32 H32A 113(3) . . ?
C33 C32 H32A 108(3) . . ?
C31 C32 H32B 103(3) . . ?
C33 C32 H32B 110(3) . . ?
H32A C32 H32B 109(4) . . ?
C32 C33 H33A 113(4) . . ?
C32 C33 H33B 111(4) . . ?
H33A C33 H33B 107(5) . . ?
C32 C33 H33C 111(4) . . ?
H33A C33 H33C 112(5) . . ?
H33B C33 H33C 102(5) . . ?
C39 C34 C35 117.8(3) . . ?
C39 C34 C1 123.1(3) . . ?
C35 C34 C1 119.0(3) . . ?
C36 C35 C34 121.3(4) . . ?
C36 C35 H35 120(2) . . ?
C34 C35 H35 119(2) . . ?
C35 C36 C37 121.1(4) . . ?
C35 C36 H36 119(2) . . ?
C37 C36 H36 120(2) . . ?
C38 C37 C36 117.6(4) . . ?
C38 C37 C40 122.1(4) . . ?
C36 C37 C40 120.3(4) . . ?
C39 C38 C37 121.2(4) . . ?
C39 C38 H38 121(2) . . ?
C37 C38 H38 118(2) . . ?
C38 C39 C34 120.9(3) . . ?
C38 C39 H39 118(2) . . ?
C34 C39 H39 121(2) . . ?
C46 C40 C37 118.9(6) . . ?
C37 C40 C41 110.7(4) . . ?
C46 C40 H40C 107.6 . . ?
C37 C40 H40C 107.6 . . ?
C46 C40 H40D 107.6 . . ?
C37 C40 H40D 107.6 . . ?
H40C C40 H40D 107.0 . . ?
C37 C40 H40A 109.5 . . ?
C41 C40 H40A 109.5 . . ?
C37 C40 H40B 109.5 . . ?
C41 C40 H40B 109.5 . . ?
H40A C40 H40B 108.1 . . ?
C42 C41 C40 115.0(5) . . ?
C42 C41 H41A 108.5 . . ?
C40 C41 H41A 108.5 . . ?
C42 C41 H41B 108.5 . . ?
C40 C41 H41B 108.5 . . ?
H41A C41 H41B 107.5 . . ?
C43 C42 C41 114.6(6) . . ?
C43 C42 H42A 108.6 . . ?
C41 C42 H42A 108.6 . . ?
C43 C42 H42B 108.6 . . ?
C41 C42 H42B 108.6 . . ?
H42A C42 H42B 107.6 . . ?
C42 C43 C44 128.2(7) . . ?
C42 C43 H43A 105.3 . . ?
C44 C43 H43A 105.3 . . ?
C42 C43 H43B 105.3 . . ?
C44 C43 H43B 105.3 . . ?
H43A C43 H43B 106.0 . . ?
C45 C44 C43 111.2(7) . . ?
C45 C44 H44A 109.4 . . ?
C43 C44 H44A 109.4 . . ?
C45 C44 H44B 109.4 . . ?
C43 C44 H44B 109.4 . . ?
H44A C44 H44B 108.0 . . ?
C44 C45 H45A 109.5 . . ?
C44 C45 H45B 109.5 . . ?
H45A C45 H45B 109.5 . . ?
C44 C45 H45C 109.5 . . ?
H45A C45 H45C 109.5 . . ?
H45B C45 H45C 109.5 . . ?
C40 C46 C47 103.3(9) . . ?
C40 C46 H46A 111.1 . . ?
C47 C46 H46A 111.1 . . ?
C40 C46 H46B 111.1 . . ?
C47 C46 H46B 111.1 . . ?
H46A C46 H46B 109.1 . . ?
C48 C47 C46 105.4(8) . . ?
C48 C47 H47A 110.7 . . ?
C46 C47 H47A 110.7 . . ?
C48 C47 H47B 110.7 . . ?
C46 C47 H47B 110.7 . . ?
H47A C47 H47B 108.8 . . ?
C47 C48 C49 104.2(9) . . ?
C47 C48 H48A 110.9 . . ?
C49 C48 H48A 110.9 . . ?
C47 C48 H48B 110.9 . . ?
C49 C48 H48B 110.9 . . ?
H48A C48 H48B 108.9 . . ?
C50 C49 C48 102.4(10) . . ?
C50 C49 H49A 111.3 . . ?
C48 C49 H49A 111.3 . . ?
C50 C49 H49B 111.3 . . ?
C48 C49 H49B 111.3 . . ?
H49A C49 H49B 109.2 . . ?
C49 C50 H50A 109.5 . . ?
C49 C50 H50B 109.5 . . ?
H50A C50 H50B 109.5 . . ?
C49 C50 H50C 109.5 . . ?
H50A C50 H50C 109.5 . . ?
H50B C50 H50C 109.5 . . ?

loop_
_geom_bond_atom_site_label_1
_geom_bond_atom_site_label_2
_geom_bond_distance
_geom_bond_site_symmetry_2
_geom_bond_publ_flag
Cl1 C51 1.742(5) . ?
Cl2 C51 1.738(6) . ?
C51 H51A 0.9900 . ?
C51 H51B 0.9900 . ?
S1 C4 1.692(3) . ?
S1 C8 1.750(3) . ?
O1 C18 1.219(4) . ?
N1 C20 1.143(5) . ?
N2 C21 1.144(5) . ?
C1 C34 1.530(5) . ?
C1 C5 1.532(4) . ?
C1 C22 1.536(5) . ?
C1 C2 1.543(4) . ?
C2 C6 1.382(4) 2_676 ?
C2 C3 1.408(4) . ?
C3 C6 1.399(4) . ?
C3 C4 1.452(4) . ?
C4 C5 1.382(4) . ?
C5 C7 1.401(4) . ?
C6 H6 0.96(4) . ?
C7 C8 1.405(5) . ?
C7 H7 0.93(4) . ?
C8 C9 1.429(4) . ?
C9 C10 1.368(5) . ?
C9 H9 1.02(3) . ?
C10 C11 1.476(4) . ?
C10 C18 1.481(5) . ?
C11 C19 1.363(5) . ?
C11 C12 1.486(5) . ?
C12 C17 1.396(5) . ?
C12 C13 1.398(5) . ?
C13 C14 1.380(6) . ?
C13 H13 0.97(4) . ?
C14 C15 1.379(6) . ?
C14 H14 0.99(4) . ?
C15 C16 1.386(5) . ?
C15 H15 0.96(4) . ?
C16 C17 1.383(5) . ?
C16 H16 0.92(4) . ?
C17 C18 1.470(5) . ?
C19 C20 1.435(6) . ?
C19 C21 1.436(5) . ?
C22 C23 1.391(5) . ?
C22 C27 1.392(5) . ?
C23 C24 1.379(5) . ?
C23 H23 0.99(4) . ?
C24 C25 1.398(5) . ?
C24 H24 0.92(4) . ?
C25 C26 1.382(5) . ?
C25 C28 1.505(5) . ?
C26 C27 1.391(5) . ?
C26 H26 0.99(4) . ?
C27 H27 0.98(4) . ?
C28 C29 1.532(6) . ?
C28 H28A 0.96(4) . ?
C28 H28B 1.00(4) . ?
C29 C30 1.521(6) . ?
C29 H29A 1.01(5) . ?
C29 H29B 0.98(5) . ?
C30 C31 1.520(6) . ?
C30 H30A 1.04(5) . ?
C30 H30B 1.00(5) . ?
C31 C32 1.512(8) . ?
C31 H31A 1.02(5) . ?
C31 H31B 0.99(5) . ?
C32 C33 1.523(8) . ?
C32 H32A 1.02(5) . ?
C32 H32B 1.01(5) . ?
C33 H33A 0.95(6) . ?
C33 H33B 1.04(7) . ?
C33 H33C 1.01(7) . ?
C34 C39 1.393(5) . ?
C34 C35 1.393(5) . ?
C35 C36 1.384(5) . ?
C35 H35 0.98(4) . ?
C36 C37 1.395(6) . ?
C36 H36 0.93(4) . ?
C37 C38 1.395(5) . ?
C37 C40 1.506(6) . ?
C38 C39 1.392(5) . ?
C38 H38 0.99(4) . ?
C39 H39 1.00(4) . ?
C40 C46 1.439(9) . ?
C40 C41 1.603(7) . ?
C40 H40C 0.9900 . ?
C40 H40D 0.9900 . ?
C40 H40A 0.9900 . ?
C40 H40B 0.9900 . ?
C41 C42 1.558(7) . ?
C41 H41A 0.9900 . ?
C41 H41B 0.9900 . ?
C42 C43 1.510(8) . ?
C42 H42A 0.9900 . ?
C42 H42B 0.9900 . ?
C43 C44 1.558(8) . ?
C43 H43A 0.9900 . ?
C43 H43B 0.9900 . ?
C44 C45 1.500(8) . ?
C44 H44A 0.9900 . ?
C44 H44B 0.9900 . ?
C45 H45A 0.9800 . ?
C45 H45B 0.9800 . ?
C45 H45C 0.9800 . ?
C46 C47 1.535(9) . ?
C46 H46A 0.9900 . ?
C46 H46B 0.9900 . ?
C47 C48 1.534(9) . ?
C47 H47A 0.9900 . ?
C47 H47B 0.9900 . ?
C48 C49 1.568(10) . ?
C48 H48A 0.9900 . ?
C48 H48B 0.9900 . ?
C49 C50 1.546(10) . ?
C49 H49A 0.9900 . ?
C49 H49B 0.9900 . ?
C50 H50A 0.9800 . ?
C50 H50B 0.9800 . ?
C50 H50C 0.9800 . ?

loop_
_geom_torsion_atom_site_label_1
_geom_torsion_atom_site_label_2
_geom_torsion_atom_site_label_3
_geom_torsion_atom_site_label_4
_geom_torsion
_geom_torsion_site_symmetry_1
_geom_torsion_site_symmetry_2
_geom_torsion_site_symmetry_3
_geom_torsion_site_symmetry_4
_geom_torsion_publ_flag
C34 C1 C2 C6 -58.9(5) . . . 2_676 ?
C5 C1 C2 C6 -178.4(3) . . . 2_676 ?
C22 C1 C2 C6 65.2(5) . . . 2_676 ?
C34 C1 C2 C3 120.0(3) . . . . ?
C5 C1 C2 C3 0.5(4) . . . . ?
C22 C1 C2 C3 -116.0(3) . . . . ?
C6 C2 C3 C6 -0.5(6) 2_676 . . . ?
C1 C2 C3 C6 -179.5(3) . . . . ?
C6 C2 C3 C4 178.1(3) 2_676 . . . ?
C1 C2 C3 C4 -0.8(4) . . . . ?
C6 C3 C4 C5 179.4(3) . . . . ?
C2 C3 C4 C5 0.9(4) . . . . ?
C6 C3 C4 S1 -0.4(6) . . . . ?
C2 C3 C4 S1 -178.9(3) . . . . ?
C8 S1 C4 C5 0.9(3) . . . . ?
C8 S1 C4 C3 -179.3(4) . . . . ?
C3 C4 C5 C7 178.6(3) . . . . ?
S1 C4 C5 C7 -1.5(4) . . . . ?
C3 C4 C5 C1 -0.6(4) . . . . ?
S1 C4 C5 C1 179.3(2) . . . . ?
C34 C1 C5 C4 -116.6(3) . . . . ?
C22 C1 C5 C4 120.0(3) . . . . ?
C2 C1 C5 C4 0.1(4) . . . . ?
C34 C1 C5 C7 64.5(5) . . . . ?
C22 C1 C5 C7 -58.9(5) . . . . ?
C2 C1 C5 C7 -178.8(4) . . . . ?
C2 C3 C6 C2 0.5(6) . . . 2_676 ?
C4 C3 C6 C2 -177.8(3) . . . 2_676 ?
C4 C5 C7 C8 1.5(4) . . . . ?
C1 C5 C7 C8 -179.6(4) . . . . ?
C5 C7 C8 C9 -178.6(3) . . . . ?
C5 C7 C8 S1 -0.8(4) . . . . ?
C4 S1 C8 C7 0.0(3) . . . . ?
C4 S1 C8 C9 177.5(3) . . . . ?
C7 C8 C9 C10 179.3(4) . . . . ?
S1 C8 C9 C10 1.9(6) . . . . ?
C8 C9 C10 C11 -178.6(4) . . . . ?
C8 C9 C10 C18 2.0(7) . . . . ?
C9 C10 C11 C19 6.8(6) . . . . ?
C18 C10 C11 C19 -173.8(4) . . . . ?
C9 C10 C11 C12 -176.0(3) . . . . ?
C18 C10 C11 C12 3.5(4) . . . . ?
C19 C11 C12 C17 173.6(4) . . . . ?
C10 C11 C12 C17 -3.8(4) . . . . ?
C19 C11 C12 C13 -5.3(6) . . . . ?
C10 C11 C12 C13 177.3(4) . . . . ?
C17 C12 C13 C14 -0.9(5) . . . . ?
C11 C12 C13 C14 177.9(4) . . . . ?
C12 C13 C14 C15 -0.8(6) . . . . ?
C13 C14 C15 C16 1.4(7) . . . . ?
C14 C15 C16 C17 -0.2(6) . . . . ?
C15 C16 C17 C12 -1.5(6) . . . . ?
C15 C16 C17 C18 179.1(4) . . . . ?
C13 C12 C17 C16 2.1(6) . . . . ?
C11 C12 C17 C16 -177.0(4) . . . . ?
C13 C12 C17 C18 -178.4(3) . . . . ?
C11 C12 C17 C18 2.5(4) . . . . ?
C16 C17 C18 O1 -1.4(7) . . . . ?
C12 C17 C18 O1 179.1(4) . . . . ?
C16 C17 C18 C10 179.2(4) . . . . ?
C12 C17 C18 C10 -0.3(4) . . . . ?
C9 C10 C18 O1 -2.0(6) . . . . ?
C11 C10 C18 O1 178.6(4) . . . . ?
C9 C10 C18 C17 177.4(3) . . . . ?
C11 C10 C18 C17 -2.0(4) . . . . ?
C10 C11 C19 C20 0.7(6) . . . . ?
C12 C11 C19 C20 -176.1(4) . . . . ?
C10 C11 C19 C21 177.8(4) . . . . ?
C12 C11 C19 C21 1.0(6) . . . . ?
C34 C1 C22 C23 -53.9(4) . . . . ?
C5 C1 C22 C23 71.5(4) . . . . ?
C2 C1 C22 C23 -177.8(3) . . . . ?
C34 C1 C22 C27 128.3(3) . . . . ?
C5 C1 C22 C27 -106.3(4) . . . . ?
C2 C1 C22 C27 4.4(4) . . . . ?
C27 C22 C23 C24 0.8(5) . . . . ?
C1 C22 C23 C24 -177.2(3) . . . . ?
C22 C23 C24 C25 -1.1(6) . . . . ?
C23 C24 C25 C26 0.5(6) . . . . ?
C23 C24 C25 C28 -177.4(4) . . . . ?
C24 C25 C26 C27 0.4(6) . . . . ?
C28 C25 C26 C27 178.2(4) . . . . ?
C25 C26 C27 C22 -0.7(6) . . . . ?
C23 C22 C27 C26 0.1(5) . . . . ?
C1 C22 C27 C26 177.9(3) . . . . ?
C26 C25 C28 C29 -100.2(5) . . . . ?
C24 C25 C28 C29 77.5(5) . . . . ?
C25 C28 C29 C30 66.8(5) . . . . ?
C28 C29 C30 C31 169.1(4) . . . . ?
C29 C30 C31 C32 -177.3(5) . . . . ?
C30 C31 C32 C33 176.6(5) . . . . ?
C5 C1 C34 C39 12.3(4) . . . . ?
C22 C1 C34 C39 135.3(3) . . . . ?
C2 C1 C34 C39 -98.3(3) . . . . ?
C5 C1 C34 C35 -171.0(3) . . . . ?
C22 C1 C34 C35 -47.9(4) . . . . ?
C2 C1 C34 C35 78.4(4) . . . . ?
C39 C34 C35 C36 1.5(5) . . . . ?
C1 C34 C35 C36 -175.5(3) . . . . ?
C34 C35 C36 C37 -1.3(6) . . . . ?
C35 C36 C37 C38 0.0(6) . . . . ?
C35 C36 C37 C40 178.2(4) . . . . ?
C36 C37 C38 C39 1.0(5) . . . . ?
C40 C37 C38 C39 -177.1(4) . . . . ?
C37 C38 C39 C34 -0.8(5) . . . . ?
C35 C34 C39 C38 -0.4(5) . . . . ?
C1 C34 C39 C38 176.4(3) . . . . ?
C38 C37 C40 C46 54.7(10) . . . . ?
C36 C37 C40 C46 -123.4(9) . . . . ?
C38 C37 C40 C41 91.8(5) . . . . ?
C36 C37 C40 C41 -86.3(5) . . . . ?
C37 C40 C41 C42 179.8(6) . . . . ?
C40 C41 C42 C43 68.3(10) . . . . ?
C41 C42 C43 C44 172.2(9) . . . . ?
C42 C43 C44 C45 38.7(14) . . . . ?
C37 C40 C46 C47 -169.1(8) . . . . ?
C40 C46 C47 C48 -165.0(13) . . . . ?
C46 C47 C48 C49 154.1(13) . . . . ?
C47 C48 C49 C50 112.4(14) . . . . ?
